data_4120490
loop_
_publ_author_name
'Chang, Kai-Chi'
'Minami, Tsuyoshi'
'Koutnik, Petr'
'Savechenkov, Pavel Y.'
'Liu, Yuanli'
'Anzenbacher, Jr, Pavel'

_publ_section_title
;
 Anion Binding Modes in meso-Substituted Hexapyrrolic Calix[4]pyrrole
 Isomers.
;
_journal_issue 4
_journal_name_full 'Journal of the American Chemical Society'
_journal_page_first 1520
_journal_page_last 1525
_journal_paper_doi 10.1021/ja411391c
_journal_volume 136
_journal_year 2014
_chemical_formula_sum 'C52 H36 N6 O6'
_chemical_formula_weight 840.86
_chemical_name_systematic
; 
 ? 
;
_space_group_IT_number 2
_symmetry_space_group_name_Hall '-P 1'
_symmetry_space_group_name_H-M 'P -1'
_atom_sites_solution_hydrogens geom
_atom_sites_solution_primary direct
_atom_sites_solution_secondary difmap
_audit_creation_method SHELXL-97
_cell_angle_alpha 103.891(2)
_cell_angle_beta 106.045(2)
_cell_angle_gamma 107.1360(10)
_cell_formula_units_Z 2
_cell_length_a 10.4590(2)
_cell_length_b 14.6430(4)
_cell_length_c 18.3230(5)
_cell_measurement_temperature 153(2)
_cell_volume 2414.07(12)
_computing_structure_refinement 'SHELXL-97 (Sheldrick, 1997)'
_computing_structure_solution 'SHELXS-97 (Sheldrick, 1990)'
_diffrn_ambient_temperature 153(2)
_diffrn_measured_fraction_theta_full 0.992
_diffrn_measured_fraction_theta_max 0.992
_diffrn_radiation_monochromator graphite
_diffrn_radiation_source 'fine-focus sealed tube'
_diffrn_radiation_type MoK\a
_diffrn_radiation_wavelength 0.71070
_diffrn_reflns_av_R_equivalents 0.0343
_diffrn_reflns_av_sigmaI/netI 0.0848
_diffrn_reflns_limit_h_max 11
_diffrn_reflns_limit_h_min -12
_diffrn_reflns_limit_k_max 17
_diffrn_reflns_limit_k_min -17
_diffrn_reflns_limit_l_max 21
_diffrn_reflns_limit_l_min -21
_diffrn_reflns_number 13201
_diffrn_reflns_theta_full 25.00
_diffrn_reflns_theta_max 25.00
_diffrn_reflns_theta_min 1.55
_exptl_absorpt_coefficient_mu 0.093
_exptl_crystal_density_diffrn 1.289
_exptl_crystal_density_method 'not measured'
_exptl_crystal_F_000 972
_refine_diff_density_max 0.763
_refine_diff_density_min -0.585
_refine_diff_density_rms 0.053
_refine_ls_extinction_method none
_refine_ls_goodness_of_fit_ref 1.624
_refine_ls_hydrogen_treatment mixed
_refine_ls_matrix_type full
_refine_ls_number_parameters 573
_refine_ls_number_reflns 8448
_refine_ls_number_restraints 372
_refine_ls_restrained_S_all 1.660
_refine_ls_R_factor_all 0.1270
_refine_ls_R_factor_gt 0.0710
_refine_ls_shift/su_max 0.073
_refine_ls_shift/su_mean 0.002
_refine_ls_structure_factor_coef Fsqd
_refine_ls_weighting_details 'calc w=1/[\s^2^(Fo^2^)+(0.0200P)^2^+0.0000P] where P=(Fo^2^+2Fc^2^)/3'
_refine_ls_weighting_scheme calc
_refine_ls_wR_factor_gt 0.1239
_refine_ls_wR_factor_ref 0.1340
_reflns_number_gt 5202
_reflns_number_total 8448
_reflns_threshold_expression >2sigma(I)
_cod_data_source_file ja411391c_si_002.cif
_cod_data_source_block spa242
_cod_original_cell_volume 2414.06(10)
_cod_database_code 4120490

loop_
_symmetry_equiv_pos_as_xyz
'x, y, z'
'-x, -y, -z'

loop_
_atom_site_label
_atom_site_type_symbol
_atom_site_fract_x
_atom_site_fract_y
_atom_site_fract_z
_atom_site_U_iso_or_equiv
_atom_site_adp_type
_atom_site_occupancy
_atom_site_symmetry_multiplicity
_atom_site_calc_flag
_atom_site_refinement_flags
O1 O 0.1689(3) 0.0992(2) 0.84800(14) 0.0648(7) Uani 1 1 d U
O2 O 0.0937(2) 0.22988(19) 0.85879(13) 0.0607(7) Uani 1 1 d U
O3 O 0.2471(3) 0.8352(2) 0.32874(13) 0.0772(8) Uani 1 1 d U
O4 O 0.4126(3) 0.8212(3) 0.43035(13) 0.0984(11) Uani 1 1 d U
N1 N 0.5748(2) 0.61833(17) 0.76982(12) 0.0268(6) Uani 1 1 d U
H1 H 0.6159 0.6777 0.8096 0.032 Uiso 1 1 calc R
N2 N 0.2606(2) 0.53313(17) 0.80296(12) 0.0290(6) Uani 1 1 d U
H2 H 0.2478 0.5044 0.7520 0.035 Uiso 1 1 calc R
N3 N 0.1085(2) 0.67476(18) 0.71192(12) 0.0281(6) Uani 1 1 d U
H3 H 0.1607 0.7220 0.7601 0.034 Uiso 1 1 calc R
N4 N 0.3929(2) 0.72973(18) 0.65343(12) 0.0279(6) Uani 1 1 d U
H4 H 0.3348 0.6650 0.6287 0.033 Uiso 1 1 calc R
N5 N 0.3299(3) 0.35568(19) 0.85479(12) 0.0316(6) Uani 1 1 d U
H5 H 0.2659 0.3815 0.8609 0.038 Uiso 1 1 calc R
N6 N 0.2491(3) 0.80203(18) 0.51635(12) 0.0368(6) Uani 1 1 d U
H6 H 0.3373 0.8059 0.5391 0.044 Uiso 1 1 calc R
C1 C 0.5617(3) 0.6044(2) 0.69038(15) 0.0274(7) Uani 1 1 d U
C2 C 0.4934(3) 0.5028(3) 0.64897(16) 0.0410(8) Uani 1 1 d U
H2A H 0.4693 0.4704 0.5927 0.049 Uiso 1 1 calc R
C3 C 0.4635(3) 0.4527(2) 0.70316(15) 0.0363(8) Uani 1 1 d U
H3A H 0.4168 0.3813 0.6899 0.044 Uiso 1 1 calc R
C4 C 0.5143(3) 0.5256(2) 0.77762(15) 0.0254(7) Uani 1 1 d U
C5 C 0.5005(3) 0.5180(2) 0.85647(14) 0.0258(7) Uani 1 1 d U
C6 C 0.3819(3) 0.5542(2) 0.86817(15) 0.0292(7) Uani 1 1 d U
C7 C 0.3607(3) 0.5975(2) 0.93615(15) 0.0335(8) Uani 1 1 d U
H7 H 0.4262 0.6200 0.9905 0.040 Uiso 1 1 calc R
C8 C 0.2224(3) 0.6027(2) 0.91065(16) 0.0343(8) Uani 1 1 d U
H8 H 0.1795 0.6294 0.9454 0.041 Uiso 1 1 calc R
C9 C 0.1617(3) 0.5629(2) 0.82790(15) 0.0278(7) Uani 1 1 d U
C10 C 0.0134(3) 0.5397(2) 0.76820(15) 0.0296(7) Uani 1 1 d U
C11 C 0.0257(3) 0.5760(2) 0.69889(15) 0.0285(7) Uani 1 1 d U
C12 C -0.0371(3) 0.5279(2) 0.61675(16) 0.0444(8) Uani 1 1 d U
H12 H -0.1010 0.4584 0.5890 0.053 Uiso 1 1 calc R
C13 C 0.0095(3) 0.5993(2) 0.58018(17) 0.0417(8) Uani 1 1 d U
H13 H -0.0177 0.5856 0.5235 0.050 Uiso 1 1 calc R
C14 C 0.0993(3) 0.6904(2) 0.63917(15) 0.0282(7) Uani 1 1 d U
C15 C 0.1893(3) 0.7913(2) 0.63780(15) 0.0275(7) Uani 1 1 d U
C16 C 0.3481(3) 0.8093(2) 0.67074(15) 0.0277(7) Uani 1 1 d U
C17 C 0.4700(3) 0.8964(2) 0.70812(16) 0.0343(8) Uani 1 1 d U
H17 H 0.4734 0.9638 0.7267 0.041 Uiso 1 1 calc R
C18 C 0.5911(3) 0.8689(2) 0.71451(16) 0.0353(8) Uani 1 1 d U
H18 H 0.6894 0.9147 0.7385 0.042 Uiso 1 1 calc R
C19 C 0.5419(3) 0.7658(2) 0.68042(15) 0.0287(7) Uani 1 1 d U
C20 C 0.6175(3) 0.6936(2) 0.66461(15) 0.0306(7) Uani 1 1 d U
C21 C 0.6431(3) 0.5849(2) 0.92994(14) 0.0335(8) Uani 1 1 d U
H21A H 0.6306 0.5777 0.9796 0.050 Uiso 1 1 calc R
H21B H 0.6690 0.6564 0.9341 0.050 Uiso 1 1 calc R
H21C H 0.7200 0.5628 0.9227 0.050 Uiso 1 1 calc R
C22 C -0.0734(3) 0.4241(2) 0.73444(16) 0.0373(8) Uani 1 1 d U
H22A H -0.0267 0.3899 0.7041 0.056 Uiso 1 1 calc R
H22B H -0.1715 0.4090 0.6983 0.056 Uiso 1 1 calc R
H22C H -0.0775 0.3995 0.7793 0.056 Uiso 1 1 calc R
C23 C -0.0663(3) 0.5925(2) 0.81169(16) 0.0367(8) Uani 1 1 d U
H23A H -0.0733 0.5691 0.8568 0.055 Uiso 1 1 calc R
H23B H -0.1635 0.5755 0.7733 0.055 Uiso 1 1 calc R
H23C H -0.0129 0.6666 0.8326 0.055 Uiso 1 1 calc R
C24 C 0.1652(3) 0.8806(2) 0.68933(15) 0.0344(8) Uani 1 1 d U
H24A H 0.1962 0.8847 0.7460 0.052 Uiso 1 1 calc R
H24B H 0.0626 0.8690 0.6690 0.052 Uiso 1 1 calc R
H24C H 0.2217 0.9447 0.6856 0.052 Uiso 1 1 calc R
C25 C 0.5848(3) 0.6535(2) 0.57246(15) 0.0418(8) Uani 1 1 d U
H25A H 0.6357 0.6085 0.5615 0.063 Uiso 1 1 calc R
H25B H 0.6172 0.7111 0.5546 0.063 Uiso 1 1 calc R
H25C H 0.4807 0.6153 0.5430 0.063 Uiso 1 1 calc R
C26 C 0.7808(3) 0.7519(2) 0.70982(17) 0.0420(8) Uani 1 1 d U
H26A H 0.8025 0.7793 0.7681 0.063 Uiso 1 1 calc R
H26B H 0.8143 0.8081 0.6907 0.063 Uiso 1 1 calc R
H26C H 0.8300 0.7055 0.6996 0.063 Uiso 1 1 calc R
C27 C 0.4576(3) 0.4077(2) 0.85055(14) 0.0280(7) Uani 1 1 d U
C28 C 0.5276(3) 0.3410(2) 0.84110(14) 0.0291(7) Uani 1 1 d U
C29 C 0.4375(3) 0.2461(2) 0.83913(14) 0.0303(7) Uani 1 1 d U
C30 C 0.3150(3) 0.2577(2) 0.84831(15) 0.0320(7) Uani 1 1 d U
C31 C 0.1895(4) 0.1867(3) 0.85138(17) 0.0462(9) Uani 1 1 d U
C32 C -0.0426(5) 0.1680(4) 0.8601(3) 0.0982(15) Uani 1 1 d U
H32A H -0.1209 0.1461 0.8068 0.118 Uiso 1 1 calc R
H32B H -0.0358 0.1063 0.8711 0.118 Uiso 1 1 calc R
C33 C -0.0728(6) 0.2249(5) 0.9197(4) 0.170(3) Uani 1 1 d U
H33A H -0.0013 0.2392 0.9730 0.255 Uiso 1 1 calc R
H33B H -0.1693 0.1866 0.9170 0.255 Uiso 1 1 calc R
H33C H -0.0693 0.2892 0.9117 0.255 Uiso 1 1 calc R
C34 C 0.6731(3) 0.3646(2) 0.83512(17) 0.0429(8) Uani 1 1 d U
H34A H 0.6905 0.4166 0.8098 0.064 Uiso 1 1 calc R
H34B H 0.6764 0.3025 0.8021 0.064 Uiso 1 1 calc R
H34C H 0.7476 0.3903 0.8895 0.064 Uiso 1 1 calc R
C35 C 0.4680(4) 0.1510(2) 0.82936(16) 0.0411(8) Uani 1 1 d U
H35A H 0.5398 0.1545 0.8034 0.049 Uiso 1 1 calc R
H35B H 0.3782 0.0916 0.7927 0.049 Uiso 1 1 calc R
C36 C 0.5248(4) 0.1346(3) 0.90922(17) 0.0494(9) Uani 1 1 d U
H36A H 0.6108 0.1948 0.9470 0.074 Uiso 1 1 calc R
H36B H 0.5499 0.0746 0.8994 0.074 Uiso 1 1 calc R
H36C H 0.4503 0.1239 0.9326 0.074 Uiso 1 1 calc R
C37 C 0.1486(3) 0.7904(2) 0.55090(15) 0.0291(7) Uani 1 1 d U
C38 C 0.0234(3) 0.7861(2) 0.49561(16) 0.0332(8) Uani 1 1 d U
C39 C 0.0524(3) 0.7974(2) 0.42661(15) 0.0364(8) Uani 1 1 d U
C40 C 0.1932(3) 0.8069(2) 0.44089(16) 0.0394(8) Uani 1 1 d U
C41 C 0.2831(4) 0.8235(3) 0.3934(2) 0.0582(10) Uani 1 1 d U
C42 C 0.5223(6) 0.8329(5) 0.3921(3) 0.123(2) Uani 1 1 d U
H42A H 0.5717 0.7858 0.4000 0.147 Uiso 1 1 calc R
H42B H 0.4754 0.8170 0.3331 0.147 Uiso 1 1 calc R
C43 C 0.6166(6) 0.9291(4) 0.4273(3) 0.140(2) Uani 1 1 d U
H43A H 0.5682 0.9746 0.4149 0.209 Uiso 1 1 calc R
H43B H 0.6951 0.9379 0.4068 0.209 Uiso 1 1 calc R
H43C H 0.6562 0.9456 0.4861 0.209 Uiso 1 1 calc R
C44 C -0.1182(3) 0.7708(3) 0.50552(17) 0.0492(9) Uani 1 1 d U
H44A H -0.1238 0.7390 0.5465 0.074 Uiso 1 1 calc R
H44B H -0.1973 0.7265 0.4537 0.074 Uiso 1 1 calc R
H44C H -0.1261 0.8370 0.5228 0.074 Uiso 1 1 calc R
C45 C -0.0490(4) 0.8044(2) 0.35381(16) 0.0486(9) Uani 1 1 d U
H45A H -0.1497 0.7640 0.3452 0.058 Uiso 1 1 calc R
H45B H -0.0305 0.7750 0.3051 0.058 Uiso 1 1 calc R
C46 C -0.0307(4) 0.9148(3) 0.36450(18) 0.0712(12) Uani 1 1 d U
H46A H -0.0459 0.9448 0.4137 0.107 Uiso 1 1 calc R
H46B H -0.1015 0.9164 0.3174 0.107 Uiso 1 1 calc R
H46C H 0.0669 0.9539 0.3693 0.107 Uiso 1 1 calc R
O1A O 0.7058(2) 0.81926(16) 0.90097(11) 0.0435(6) Uani 1 1 d U
O2A O 0.6795(2) 0.95751(16) 0.96917(11) 0.0375(5) Uani 1 1 d U
C1A C 0.4679(3) 0.8192(2) 0.87677(17) 0.0464(9) Uani 1 1 d U
H1A1 H 0.4384 0.7898 0.8179 0.070 Uiso 1 1 calc R
H1A2 H 0.4317 0.8732 0.8897 0.070 Uiso 1 1 calc R
H1A3 H 0.4280 0.7660 0.8973 0.070 Uiso 1 1 calc R
C2A C 0.6287(3) 0.8631(3) 0.91548(16) 0.0348(8) Uani 1 1 d U
C3A C 0.8351(3) 1.0055(2) 1.01014(17) 0.0425(8) Uani 1 1 d U
H3A1 H 0.8808 1.0211 0.9716 0.051 Uiso 1 1 calc R
H3A2 H 0.8721 0.9593 1.0329 0.051 Uiso 1 1 calc R
C4A C 0.8691(4) 1.1021(3) 1.07686(19) 0.0721(12) Uani 1 1 d U
H4A1 H 0.8228 1.1437 1.0544 0.108 Uiso 1 1 calc R
H4A2 H 0.9738 1.1402 1.1018 0.108 Uiso 1 1 calc R
H4A3 H 0.8329 1.0852 1.1179 0.108 Uiso 1 1 calc R

loop_
_atom_site_aniso_label
_atom_site_aniso_U_11
_atom_site_aniso_U_22
_atom_site_aniso_U_33
_atom_site_aniso_U_23
_atom_site_aniso_U_13
_atom_site_aniso_U_12
O1 0.0565(17) 0.0505(18) 0.0769(17) 0.0387(15) 0.0156(14) 0.0022(14)
O2 0.0436(16) 0.0708(18) 0.0732(16) 0.0352(14) 0.0338(14) 0.0104(14)
O3 0.087(2) 0.087(2) 0.0318(13) 0.0249(14) 0.0189(14) -0.0021(16)
O4 0.0429(18) 0.180(3) 0.0473(15) 0.0323(17) 0.0254(15) 0.0085(19)
N1 0.0306(15) 0.0261(15) 0.0212(12) 0.0066(11) 0.0090(11) 0.0094(12)
N2 0.0359(16) 0.0360(16) 0.0194(12) 0.0111(11) 0.0124(12) 0.0164(13)
N3 0.0308(15) 0.0273(16) 0.0204(12) 0.0069(11) 0.0071(11) 0.0070(13)
N4 0.0293(16) 0.0244(15) 0.0263(12) 0.0099(11) 0.0082(12) 0.0065(13)
N5 0.0346(16) 0.0353(17) 0.0279(12) 0.0152(12) 0.0128(12) 0.0131(14)
N6 0.0307(16) 0.0503(18) 0.0285(13) 0.0186(13) 0.0082(12) 0.0133(14)
C1 0.0295(18) 0.035(2) 0.0217(15) 0.0109(15) 0.0103(14) 0.0161(16)
C2 0.056(2) 0.044(2) 0.0227(15) 0.0112(16) 0.0159(16) 0.0187(19)
C3 0.052(2) 0.0252(19) 0.0299(16) 0.0101(15) 0.0158(16) 0.0123(17)
C4 0.0267(18) 0.0251(18) 0.0254(15) 0.0102(14) 0.0090(14) 0.0111(15)
C5 0.0280(18) 0.0275(18) 0.0218(14) 0.0108(13) 0.0076(14) 0.0106(15)
C6 0.0356(19) 0.0299(19) 0.0227(15) 0.0140(14) 0.0092(15) 0.0115(16)
C7 0.043(2) 0.040(2) 0.0194(14) 0.0115(14) 0.0096(15) 0.0191(17)
C8 0.040(2) 0.040(2) 0.0310(17) 0.0155(15) 0.0190(16) 0.0198(17)
C9 0.0313(18) 0.0303(19) 0.0301(16) 0.0151(14) 0.0161(15) 0.0150(15)
C10 0.0329(19) 0.0274(19) 0.0332(16) 0.0140(15) 0.0158(15) 0.0122(16)
C11 0.0296(18) 0.0252(19) 0.0290(16) 0.0080(14) 0.0107(15) 0.0098(16)
C12 0.055(2) 0.029(2) 0.0330(17) 0.0085(16) 0.0107(17) 0.0018(17)
C13 0.057(2) 0.035(2) 0.0250(16) 0.0123(16) 0.0120(17) 0.0089(18)
C14 0.0295(18) 0.0299(19) 0.0262(15) 0.0113(15) 0.0105(15) 0.0117(16)
C15 0.0277(18) 0.0297(18) 0.0255(15) 0.0100(14) 0.0097(14) 0.0114(15)
C16 0.035(2) 0.0279(19) 0.0208(14) 0.0109(14) 0.0091(14) 0.0127(17)
C17 0.039(2) 0.0258(19) 0.0365(17) 0.0094(15) 0.0134(16) 0.0126(18)
C18 0.0289(19) 0.036(2) 0.0365(17) 0.0137(16) 0.0097(15) 0.0081(17)
C19 0.0277(19) 0.034(2) 0.0273(15) 0.0173(15) 0.0104(14) 0.0103(16)
C20 0.0308(19) 0.038(2) 0.0288(15) 0.0176(15) 0.0131(15) 0.0144(16)
C21 0.040(2) 0.0337(19) 0.0274(15) 0.0108(14) 0.0122(15) 0.0148(17)
C22 0.038(2) 0.035(2) 0.0426(17) 0.0175(16) 0.0178(16) 0.0134(17)
C23 0.038(2) 0.039(2) 0.0427(17) 0.0186(16) 0.0216(16) 0.0189(17)
C24 0.0344(19) 0.036(2) 0.0340(16) 0.0154(15) 0.0107(15) 0.0154(16)
C25 0.051(2) 0.054(2) 0.0381(17) 0.0270(17) 0.0253(17) 0.0271(19)
C26 0.036(2) 0.051(2) 0.0489(18) 0.0276(17) 0.0190(17) 0.0196(18)
C27 0.0309(19) 0.0316(19) 0.0191(14) 0.0109(14) 0.0082(14) 0.0086(16)
C28 0.039(2) 0.0285(19) 0.0228(15) 0.0127(14) 0.0117(15) 0.0136(17)
C29 0.039(2) 0.0292(19) 0.0178(14) 0.0102(14) 0.0062(14) 0.0094(17)
C30 0.037(2) 0.029(2) 0.0258(15) 0.0148(14) 0.0093(15) 0.0051(16)
C31 0.046(2) 0.050(3) 0.0324(18) 0.0187(18) 0.0092(17) 0.006(2)
C32 0.074(3) 0.124(4) 0.091(3) 0.058(3) 0.041(3) 0.005(3)
C33 0.148(5) 0.152(5) 0.283(6) 0.097(5) 0.164(5) 0.062(4)
C34 0.043(2) 0.040(2) 0.0493(18) 0.0170(16) 0.0189(17) 0.0184(18)
C35 0.054(2) 0.029(2) 0.0363(17) 0.0131(15) 0.0139(17) 0.0125(18)
C36 0.061(2) 0.044(2) 0.0481(19) 0.0229(17) 0.0163(18) 0.026(2)
C37 0.0311(19) 0.0285(19) 0.0291(15) 0.0123(14) 0.0128(15) 0.0104(15)
C38 0.035(2) 0.036(2) 0.0318(16) 0.0151(15) 0.0106(16) 0.0158(17)
C39 0.043(2) 0.034(2) 0.0260(16) 0.0127(15) 0.0045(16) 0.0129(17)
C40 0.042(2) 0.044(2) 0.0259(16) 0.0167(15) 0.0089(16) 0.0075(18)
C41 0.052(3) 0.071(3) 0.037(2) 0.0181(19) 0.015(2) 0.005(2)
C42 0.101(4) 0.156(5) 0.075(3) 0.028(3) 0.051(3) -0.005(4)
C43 0.159(5) 0.097(4) 0.139(4) 0.031(3) 0.095(4) -0.011(4)
C44 0.044(2) 0.063(2) 0.0427(18) 0.0188(18) 0.0109(17) 0.027(2)
C45 0.059(2) 0.047(2) 0.0312(17) 0.0162(16) 0.0044(17) 0.018(2)
C46 0.107(3) 0.064(3) 0.044(2) 0.024(2) 0.010(2) 0.047(3)
O1A 0.0481(15) 0.0382(14) 0.0434(12) 0.0109(11) 0.0154(12) 0.0199(13)
O2A 0.0349(14) 0.0341(14) 0.0384(11) 0.0103(11) 0.0106(11) 0.0112(11)
C1A 0.040(2) 0.051(2) 0.0392(17) 0.0210(17) 0.0063(17) 0.0083(19)
C2A 0.041(2) 0.035(2) 0.0266(16) 0.0190(16) 0.0082(16) 0.0105(18)
C3A 0.037(2) 0.038(2) 0.0421(18) 0.0110(16) 0.0087(17) 0.0094(18)
C4A 0.070(3) 0.056(3) 0.057(2) -0.003(2) 0.000(2) 0.019(2)

loop_
_atom_type_symbol
_atom_type_description
_atom_type_scat_dispersion_real
_atom_type_scat_dispersion_imag
_atom_type_scat_source
C C 0.0033 0.0016 'International Tables Vol C Tables 4.2.6.8 and 6.1.1.4'
H H 0.0000 0.0000 'International Tables Vol C Tables 4.2.6.8 and 6.1.1.4'
N N 0.0061 0.0033 'International Tables Vol C Tables 4.2.6.8 and 6.1.1.4'
O O 0.0106 0.0060 'International Tables Vol C Tables 4.2.6.8 and 6.1.1.4'

loop_
_geom_angle_atom_site_label_1
_geom_angle_atom_site_label_2
_geom_angle_atom_site_label_3
_geom_angle
C31 O2 C32 118.6(3)
C41 O4 C42 120.8(3)
C4 N1 C1 110.1(2)
C4 N1 H1 125.0
C1 N1 H1 125.0
C6 N2 C9 110.98(19)
C6 N2 H2 124.5
C9 N2 H2 124.5
C11 N3 C14 111.2(2)
C11 N3 H3 124.4
C14 N3 H3 124.4
C16 N4 C19 110.6(2)
C16 N4 H4 124.7
C19 N4 H4 124.7
C27 N5 C30 110.7(2)
C27 N5 H5 124.7
C30 N5 H5 124.7
C37 N6 C40 110.3(2)
C37 N6 H6 124.8
C40 N6 H6 124.8
C2 C1 N1 106.5(2)
C2 C1 C20 132.3(2)
N1 C1 C20 121.2(2)
C1 C2 C3 108.9(2)
C1 C2 H2A 125.5
C3 C2 H2A 125.5
C4 C3 C2 107.4(3)
C4 C3 H3A 126.3
C2 C3 H3A 126.3
C3 C4 N1 107.2(2)
C3 C4 C5 130.7(3)
N1 C4 C5 121.8(2)
C27 C5 C4 108.7(2)
C27 C5 C6 109.0(2)
C4 C5 C6 108.5(2)
C27 C5 C21 110.0(2)
C4 C5 C21 111.7(2)
C6 C5 C21 108.9(2)
C7 C6 N2 107.0(2)
C7 C6 C5 131.8(2)
N2 C6 C5 120.7(2)
C6 C7 C8 107.4(2)
C6 C7 H7 126.3
C8 C7 H7 126.3
C9 C8 C7 108.7(2)
C9 C8 H8 125.6
C7 C8 H8 125.6
C8 C9 N2 105.9(2)
C8 C9 C10 132.4(2)
N2 C9 C10 121.4(2)
C11 C10 C9 110.3(2)
C11 C10 C22 109.1(2)
C9 C10 C22 109.1(2)
C11 C10 C23 109.9(2)
C9 C10 C23 109.7(2)
C22 C10 C23 108.7(2)
C12 C11 N3 106.2(2)
C12 C11 C10 132.0(3)
N3 C11 C10 121.8(2)
C11 C12 C13 108.1(3)
C11 C12 H12 125.9
C13 C12 H12 125.9
C14 C13 C12 108.9(2)
C14 C13 H13 125.6
C12 C13 H13 125.6
C13 C14 N3 105.6(3)
C13 C14 C15 133.1(2)
N3 C14 C15 121.0(2)
C14 C15 C16 110.1(2)
C14 C15 C37 109.9(2)
C16 C15 C37 108.3(2)
C14 C15 C24 111.1(2)
C16 C15 C24 109.0(2)
C37 C15 C24 108.4(2)
C17 C16 N4 106.4(2)
C17 C16 C15 132.1(3)
N4 C16 C15 120.7(3)
C16 C17 C18 108.2(3)
C16 C17 H17 125.9
C18 C17 H17 125.9
C19 C18 C17 108.2(3)
C19 C18 H18 125.9
C17 C18 H18 125.9
C18 C19 N4 106.6(2)
C18 C19 C20 132.6(3)
N4 C19 C20 120.7(3)
C1 C20 C19 110.1(2)
C1 C20 C26 111.4(2)
C19 C20 C26 109.3(2)
C1 C20 C25 108.8(2)
C19 C20 C25 108.5(2)
C26 C20 C25 108.8(2)
C5 C21 H21A 109.5
C5 C21 H21B 109.5
H21A C21 H21B 109.5
C5 C21 H21C 109.5
H21A C21 H21C 109.5
H21B C21 H21C 109.5
C10 C22 H22A 109.5
C10 C22 H22B 109.5
H22A C22 H22B 109.5
C10 C22 H22C 109.5
H22A C22 H22C 109.5
H22B C22 H22C 109.5
C10 C23 H23A 109.5
C10 C23 H23B 109.5
H23A C23 H23B 109.5
C10 C23 H23C 109.5
H23A C23 H23C 109.5
H23B C23 H23C 109.5
C15 C24 H24A 109.5
C15 C24 H24B 109.5
H24A C24 H24B 109.5
C15 C24 H24C 109.5
H24A C24 H24C 109.5
H24B C24 H24C 109.5
C20 C25 H25A 109.5
C20 C25 H25B 109.5
H25A C25 H25B 109.5
C20 C25 H25C 109.5
H25A C25 H25C 109.5
H25B C25 H25C 109.5
C20 C26 H26A 109.5
C20 C26 H26B 109.5
H26A C26 H26B 109.5
C20 C26 H26C 109.5
H26A C26 H26C 109.5
H26B C26 H26C 109.5
N5 C27 C28 107.2(3)
N5 C27 C5 121.2(2)
C28 C27 C5 131.6(3)
C27 C28 C29 107.7(3)
C27 C28 C34 126.6(3)
C29 C28 C34 125.7(2)
C30 C29 C28 107.0(2)
C30 C29 C35 126.3(3)
C28 C29 C35 126.7(3)
N5 C30 C29 107.4(3)
N5 C30 C31 121.7(3)
C29 C30 C31 130.8(3)
O1 C31 O2 123.1(3)
O1 C31 C30 126.1(3)
O2 C31 C30 110.8(3)
C33 C32 O2 109.0(4)
C33 C32 H32A 109.9
O2 C32 H32A 109.9
C33 C32 H32B 109.9
O2 C32 H32B 109.9
H32A C32 H32B 108.3
C32 C33 H33A 109.5
C32 C33 H33B 109.5
H33A C33 H33B 109.5
C32 C33 H33C 109.5
H33A C33 H33C 109.5
H33B C33 H33C 109.5
C28 C34 H34A 109.5
C28 C34 H34B 109.5
H34A C34 H34B 109.5
C28 C34 H34C 109.5
H34A C34 H34C 109.5
H34B C34 H34C 109.5
C29 C35 C36 113.4(2)
C29 C35 H35A 108.9
C36 C35 H35A 108.9
C29 C35 H35B 108.9
C36 C35 H35B 108.9
H35A C35 H35B 107.7
C35 C36 H36A 109.5
C35 C36 H36B 109.5
H36A C36 H36B 109.5
C35 C36 H36C 109.5
H36A C36 H36C 109.5
H36B C36 H36C 109.5
N6 C37 C38 107.3(2)
N6 C37 C15 119.9(2)
C38 C37 C15 132.6(2)
C37 C38 C39 107.5(2)
C37 C38 C44 127.0(2)
C39 C38 C44 125.5(3)
C40 C39 C38 107.3(2)
C40 C39 C45 126.7(3)
C38 C39 C45 126.0(3)
N6 C40 C39 107.6(2)
N6 C40 C41 120.3(3)
C39 C40 C41 132.1(3)
O3 C41 O4 123.9(3)
O3 C41 C40 125.5(4)
O4 C41 C40 110.6(3)
C43 C42 O4 107.4(4)
C43 C42 H42A 110.2
O4 C42 H42A 110.2
C43 C42 H42B 110.2
O4 C42 H42B 110.2
H42A C42 H42B 108.5
C42 C43 H43A 109.5
C42 C43 H43B 109.5
H43A C43 H43B 109.5
C42 C43 H43C 109.5
H43A C43 H43C 109.5
H43B C43 H43C 109.5
C38 C44 H44A 109.5
C38 C44 H44B 109.5
H44A C44 H44B 109.5
C38 C44 H44C 109.5
H44A C44 H44C 109.5
H44B C44 H44C 109.5
C39 C45 C46 111.5(3)
C39 C45 H45A 109.3
C46 C45 H45A 109.3
C39 C45 H45B 109.3
C46 C45 H45B 109.3
H45A C45 H45B 108.0
C45 C46 H46A 109.5
C45 C46 H46B 109.5
H46A C46 H46B 109.5
C45 C46 H46C 109.5
H46A C46 H46C 109.5
H46B C46 H46C 109.5
C2A O2A C3A 115.5(2)
C2A C1A H1A1 109.5
C2A C1A H1A2 109.5
H1A1 C1A H1A2 109.5
C2A C1A H1A3 109.5
H1A1 C1A H1A3 109.5
H1A2 C1A H1A3 109.5
O1A C2A O2A 123.2(3)
O1A C2A C1A 124.9(3)
O2A C2A C1A 111.9(3)
O2A C3A C4A 107.5(2)
O2A C3A H3A1 110.2
C4A C3A H3A1 110.2
O2A C3A H3A2 110.2
C4A C3A H3A2 110.2
H3A1 C3A H3A2 108.5
C3A C4A H4A1 109.5
C3A C4A H4A2 109.5
H4A1 C4A H4A2 109.5
C3A C4A H4A3 109.5
H4A1 C4A H4A3 109.5
H4A2 C4A H4A3 109.5

loop_
_geom_bond_atom_site_label_1
_geom_bond_atom_site_label_2
_geom_bond_distance
O1 C31 1.218(4)
O2 C31 1.352(4)
O2 C32 1.457(4)
O3 C41 1.210(4)
O4 C41 1.351(4)
O4 C42 1.492(4)
N1 C4 1.379(3)
N1 C1 1.382(3)
N1 H1 0.8800
N2 C6 1.373(3)
N2 C9 1.379(3)
N2 H2 0.8800
N3 C11 1.371(3)
N3 C14 1.388(3)
N3 H3 0.8800
N4 C16 1.380(3)
N4 C19 1.384(3)
N4 H4 0.8800
N5 C27 1.362(3)
N5 C30 1.369(3)
N5 H5 0.8800
N6 C37 1.360(3)
N6 C40 1.372(3)
N6 H6 0.8800
C1 C2 1.353(4)
C1 C20 1.507(4)
C2 C3 1.417(4)
C2 H2A 0.9500
C3 C4 1.360(3)
C3 H3A 0.9500
C4 C5 1.517(3)
C5 C27 1.511(4)
C5 C6 1.532(3)
C5 C21 1.546(4)
C6 C7 1.363(3)
C7 C8 1.422(4)
C7 H7 0.9500
C8 C9 1.366(3)
C8 H8 0.9500
C9 C10 1.513(4)
C10 C11 1.512(3)
C10 C22 1.534(4)
C10 C23 1.543(3)
C11 C12 1.366(4)
C12 C13 1.413(4)
C12 H12 0.9500
C13 C14 1.356(4)
C13 H13 0.9500
C14 C15 1.509(4)
C15 C16 1.517(4)
C15 C37 1.526(3)
C15 C24 1.549(3)
C16 C17 1.365(4)
C17 C18 1.422(4)
C17 H17 0.9500
C18 C19 1.359(4)
C18 H18 0.9500
C19 C20 1.516(4)
C20 C26 1.533(4)
C20 C25 1.549(3)
C21 H21A 0.9800
C21 H21B 0.9800
C21 H21C 0.9800
C22 H22A 0.9800
C22 H22B 0.9800
C22 H22C 0.9800
C23 H23A 0.9800
C23 H23B 0.9800
C23 H23C 0.9800
C24 H24A 0.9800
C24 H24B 0.9800
C24 H24C 0.9800
C25 H25A 0.9800
C25 H25B 0.9800
C25 H25C 0.9800
C26 H26A 0.9800
C26 H26B 0.9800
C26 H26C 0.9800
C27 C28 1.390(3)
C28 C29 1.417(4)
C28 C34 1.500(4)
C29 C30 1.390(4)
C29 C35 1.498(4)
C30 C31 1.440(4)
C32 C33 1.377(5)
C32 H32A 0.9900
C32 H32B 0.9900
C33 H33A 0.9800
C33 H33B 0.9800
C33 H33C 0.9800
C34 H34A 0.9800
C34 H34B 0.9800
C34 H34C 0.9800
C35 C36 1.525(4)
C35 H35A 0.9900
C35 H35B 0.9900
C36 H36A 0.9800
C36 H36B 0.9800
C36 H36C 0.9800
C37 C38 1.390(4)
C38 C39 1.415(4)
C38 C44 1.500(4)
C39 C40 1.381(4)
C39 C45 1.504(4)
C40 C41 1.455(4)
C42 C43 1.328(6)
C42 H42A 0.9900
C42 H42B 0.9900
C43 H43A 0.9800
C43 H43B 0.9800
C43 H43C 0.9800
C44 H44A 0.9800
C44 H44B 0.9800
C44 H44C 0.9800
C45 C46 1.527(4)
C45 H45A 0.9900
C45 H45B 0.9900
C46 H46A 0.9800
C46 H46B 0.9800
C46 H46C 0.9800
O1A C2A 1.214(3)
O2A C2A 1.337(3)
O2A C3A 1.450(3)
C1A C2A 1.493(4)
C1A H1A1 0.9800
C1A H1A2 0.9800
C1A H1A3 0.9800
C3A C4A 1.501(4)
C3A H3A1 0.9900
C3A H3A2 0.9900
C4A H4A1 0.9800
C4A H4A2 0.9800
C4A H4A3 0.9800

loop_
_geom_torsion_atom_site_label_1
_geom_torsion_atom_site_label_2
_geom_torsion_atom_site_label_3
_geom_torsion_atom_site_label_4
_geom_torsion
C4 N1 C1 C2 -0.3(3)
C4 N1 C1 C20 179.3(2)
N1 C1 C2 C3 0.0(3)
C20 C1 C2 C3 -179.5(3)
C1 C2 C3 C4 0.3(3)
C2 C3 C4 N1 -0.5(3)
C2 C3 C4 C5 173.7(3)
C1 N1 C4 C3 0.5(3)
C1 N1 C4 C5 -174.3(2)
C3 C4 C5 C27 17.5(4)
N1 C4 C5 C27 -169.1(2)
C3 C4 C5 C6 -101.0(3)
N1 C4 C5 C6 72.4(3)
C3 C4 C5 C21 139.0(3)
N1 C4 C5 C21 -47.6(3)
C9 N2 C6 C7 0.4(3)
C9 N2 C6 C5 173.6(2)
C27 C5 C6 C7 89.4(4)
C4 C5 C6 C7 -152.3(3)
C21 C5 C6 C7 -30.6(4)
C27 C5 C6 N2 -81.8(3)
C4 C5 C6 N2 36.5(3)
C21 C5 C6 N2 158.2(2)
N2 C6 C7 C8 -0.2(3)
C5 C6 C7 C8 -172.3(3)
C6 C7 C8 C9 -0.1(3)
C7 C8 C9 N2 0.4(3)
C7 C8 C9 C10 173.5(3)
C6 N2 C9 C8 -0.5(3)
C6 N2 C9 C10 -174.5(2)
C8 C9 C10 C11 135.4(3)
N2 C9 C10 C11 -52.4(3)
C8 C9 C10 C22 -104.8(3)
N2 C9 C10 C22 67.5(3)
C8 C9 C10 C23 14.2(4)
N2 C9 C10 C23 -173.6(2)
C14 N3 C11 C12 0.1(3)
C14 N3 C11 C10 -178.2(2)
C9 C10 C11 C12 127.9(3)
C22 C10 C11 C12 8.0(4)
C23 C10 C11 C12 -111.1(3)
C9 C10 C11 N3 -54.3(3)
C22 C10 C11 N3 -174.2(2)
C23 C10 C11 N3 66.8(3)
N3 C11 C12 C13 0.1(3)
C10 C11 C12 C13 178.2(3)
C11 C12 C13 C14 -0.3(3)
C12 C13 C14 N3 0.4(3)
C12 C13 C14 C15 174.9(3)
C11 N3 C14 C13 -0.3(3)
C11 N3 C14 C15 -175.6(2)
C13 C14 C15 C16 -108.2(3)
N3 C14 C15 C16 65.6(3)
C13 C14 C15 C37 11.0(4)
N3 C14 C15 C37 -175.2(2)
C13 C14 C15 C24 131.0(3)
N3 C14 C15 C24 -55.2(3)
C19 N4 C16 C17 0.7(3)
C19 N4 C16 C15 172.1(2)
C14 C15 C16 C17 -153.2(3)
C37 C15 C16 C17 86.6(3)
C24 C15 C16 C17 -31.1(4)
C14 C15 C16 N4 38.1(3)
C37 C15 C16 N4 -82.1(3)
C24 C15 C16 N4 160.2(2)
N4 C16 C17 C18 -0.8(3)
C15 C16 C17 C18 -170.7(2)
C16 C17 C18 C19 0.6(3)
C17 C18 C19 N4 -0.1(3)
C17 C18 C19 C20 175.7(2)
C16 N4 C19 C18 -0.4(3)
C16 N4 C19 C20 -176.7(2)
C2 C1 C20 C19 119.0(3)
N1 C1 C20 C19 -60.5(3)
C2 C1 C20 C26 -119.7(3)
N1 C1 C20 C26 60.9(3)
C2 C1 C20 C25 0.2(4)
N1 C1 C20 C25 -179.2(2)
C18 C19 C20 C1 134.2(3)
N4 C19 C20 C1 -50.5(3)
C18 C19 C20 C26 11.5(4)
N4 C19 C20 C26 -173.2(2)
C18 C19 C20 C25 -106.9(3)
N4 C19 C20 C25 68.4(3)
C30 N5 C27 C28 -0.1(3)
C30 N5 C27 C5 -179.8(2)
C4 C5 C27 N5 -117.4(2)
C6 C5 C27 N5 0.7(3)
C21 C5 C27 N5 120.0(2)
C4 C5 C27 C28 62.9(4)
C6 C5 C27 C28 -178.9(2)
C21 C5 C27 C28 -59.6(3)
N5 C27 C28 C29 0.4(3)
C5 C27 C28 C29 -179.9(2)
N5 C27 C28 C34 -178.8(2)
C5 C27 C28 C34 0.8(4)
C27 C28 C29 C30 -0.6(3)
C34 C28 C29 C30 178.6(2)
C27 C28 C29 C35 179.6(2)
C34 C28 C29 C35 -1.1(4)
C27 N5 C30 C29 -0.3(3)
C27 N5 C30 C31 179.7(2)
C28 C29 C30 N5 0.6(3)
C35 C29 C30 N5 -179.7(2)
C28 C29 C30 C31 -179.5(3)
C35 C29 C30 C31 0.3(4)
C32 O2 C31 O1 -2.1(5)
C32 O2 C31 C30 178.0(3)
N5 C30 C31 O1 -178.2(3)
C29 C30 C31 O1 1.8(5)
N5 C30 C31 O2 1.7(4)
C29 C30 C31 O2 -178.3(3)
C31 O2 C32 C33 136.8(4)
C30 C29 C35 C36 -80.4(4)
C28 C29 C35 C36 99.4(3)
C40 N6 C37 C38 0.9(3)
C40 N6 C37 C15 -175.3(2)
C14 C15 C37 N6 -118.6(3)
C16 C15 C37 N6 1.6(3)
C24 C15 C37 N6 119.7(3)
C14 C15 C37 C38 66.2(4)
C16 C15 C37 C38 -173.5(3)
C24 C15 C37 C38 -55.4(4)
N6 C37 C38 C39 -1.1(3)
C15 C37 C38 C39 174.5(3)
N6 C37 C38 C44 178.2(3)
C15 C37 C38 C44 -6.2(5)
C37 C38 C39 C40 0.8(3)
C44 C38 C39 C40 -178.4(3)
C37 C38 C39 C45 -175.6(3)
C44 C38 C39 C45 5.1(5)
C37 N6 C40 C39 -0.4(3)
C37 N6 C40 C41 177.4(3)
C38 C39 C40 N6 -0.3(3)
C45 C39 C40 N6 176.1(3)
C38 C39 C40 C41 -177.8(3)
C45 C39 C40 C41 -1.3(6)
C42 O4 C41 O3 -0.2(6)
C42 O4 C41 C40 177.9(3)
N6 C40 C41 O3 -175.2(3)
C39 C40 C41 O3 1.9(6)
N6 C40 C41 O4 6.6(5)
C39 C40 C41 O4 -176.2(3)
C41 O4 C42 C43 99.8(6)
C40 C39 C45 C46 -86.1(4)
C38 C39 C45 C46 89.7(4)
C3A O2A C2A O1A -0.2(4)
C3A O2A C2A C1A 179.5(2)
C2A O2A C3A C4A -170.7(2)
